data_7019292
loop_
_publ_author_name
'Roberts, Ryan J.'
'Li, Xiaobo'
'Lacey, Tye F.'
'Pan, Zhong'
'Patterson, Howard H.'
'Leznoff, Daniel B.'

_publ_section_title
;
 Heterobimetallic lanthanide-gold coordination polymers: structure and
 emissive properties of isomorphous [(n)Bu(4)N](2)[Ln(NO(3))(4)Au(CN)(2)]
 1-D chains.
;
_journal_issue 23
_journal_name_full 'Dalton transactions (Cambridge, England : 2003)'
_journal_page_first 6992
_journal_page_last 6997
_journal_paper_doi 10.1039/c2dt30156c
_journal_volume 41
_journal_year 2012
_chemical_absolute_configuration ad
_chemical_formula_moiety 'C2 Au N6 O12 Tb, 2(C16 H36 N)'
_chemical_formula_sum 'C34 H72 Au N8 O12 Tb'
_chemical_formula_weight 1140.90
_chemical_name_systematic ?
_space_group_IT_number 24
_symmetry_cell_setting orthorhombic
_symmetry_space_group_name_Hall 'I 2b 2c'
_symmetry_space_group_name_H-M 'I 21 21 21'
_atom_sites_solution_hydrogens difmap
_atom_sites_solution_primary direct
_cell_angle_alpha 90
_cell_angle_beta 90
_cell_angle_gamma 90
_cell_formula_units_Z 4
_cell_length_a 12.0111(5)
_cell_length_b 12.0111(5)
_cell_length_c 34.9402(16)
_cell_measurement_reflns_used 9885
_cell_measurement_temperature 296(2)
_cell_measurement_theta_max 30.27
_cell_measurement_theta_min 2.44
_cell_volume 5040.7(4)
_computing_cell_refinement 'Bruker SAINT'
_computing_data_collection 'Bruker APEX2'
_computing_data_reduction 'Bruker SAINT'
_computing_structure_solution
;
SIR92 (Altomare et al, 1994)
CRYSTALS (Watkin, 1988)
;
_diffrn_ambient_temperature 293
_diffrn_measured_fraction_theta_full 0.995
_diffrn_measured_fraction_theta_max 0.995
_diffrn_measurement_device_type 'Bruker APEX-II CCD'
_diffrn_measurement_method \w/2\q
_diffrn_radiation_monochromator graphite
_diffrn_radiation_type 'Mo K\a'
_diffrn_radiation_wavelength 0.71073
_diffrn_reflns_av_R_equivalents 0.035
_diffrn_reflns_limit_h_max 16
_diffrn_reflns_limit_h_min -16
_diffrn_reflns_limit_k_max 16
_diffrn_reflns_limit_k_min 0
_diffrn_reflns_limit_l_max 48
_diffrn_reflns_limit_l_min 0
_diffrn_reflns_number 7136
_diffrn_reflns_theta_full 29.742
_diffrn_reflns_theta_max 29.742
_diffrn_reflns_theta_min 1.793
_exptl_absorpt_coefficient_mu 4.356
_exptl_absorpt_correction_T_max 0.7463
_exptl_absorpt_correction_T_min 0.5088
_exptl_absorpt_correction_type multi-scan
_exptl_crystal_colour Colourless
_exptl_crystal_density_diffrn 1.503
_exptl_crystal_description Block
_exptl_crystal_F_000 2288
_exptl_crystal_size_max 0.490
_exptl_crystal_size_mid 0.393
_exptl_crystal_size_min 0.272
_refine_diff_density_max 1.22
_refine_diff_density_min -0.51
_refine_ls_abs_structure_details 'Flack (1983), 3180 Friedel-pairs'
_refine_ls_abs_structure_Flack 0.29(4)
_refine_ls_extinction_method none
_refine_ls_goodness_of_fit_ref 1.0729
_refine_ls_hydrogen_treatment constr
_refine_ls_matrix_type full
_refine_ls_number_parameters 261
_refine_ls_number_reflns 6029
_refine_ls_number_restraints 0
_refine_ls_R_factor_all 0.0313
_refine_ls_R_factor_gt 0.0235
_refine_ls_shift/su_max 0.0008564
_refine_ls_structure_factor_coef F
_refine_ls_weighting_details
;
Method, part 1, Chebychev polynomial, (Watkin, 1994, Prince, 1982)
[weight] = 1.0/[A~0~*T~0~(x)+A~1~*T~1~(x) ... +A~n-1~]*T~n-1~(x)]
where A~i~ are the Chebychev coefficients listed below and x= Fcalc/Fmax
Method = Robust Weighting (Prince, 1982)
W = [weight] * [1-(deltaF/6*sigmaF)^2^]^2^
A~i~ are:
0.245 0.240 0.212 0.968E-01 0.307E-01
;
_refine_ls_weighting_scheme calc
_refine_ls_wR_factor_all 0.0257
_refine_ls_wR_factor_gt 0.0186
_refine_ls_wR_factor_ref 0.0184
_reflns_limit_h_max 16
_reflns_limit_h_min -16
_reflns_limit_k_max 16
_reflns_limit_k_min 0
_reflns_limit_l_max 48
_reflns_limit_l_min 0
_reflns_number_gt 6146
_reflns_number_total 7136
_reflns_threshold_expression I>2.0\s(I)
_oxford_diffrn_Wilson_B_factor 3.81
_oxford_diffrn_Wilson_scale 317.53
_oxford_refine_ls_r_factor_ref 0.0228
_oxford_refine_ls_scale 0.06019(3)
_oxford_reflns_number_all 7136
_oxford_reflns_threshold_expression_ref I>2.5\s(I)
_cod_data_source_file c2dt30156c.txt
_cod_data_source_block 4-Tb
_cod_depositor_comments
;
The following automatic conversions were performed:

'_exptl_absorpt_correction_type' value 'Multi-scan' changed to
'multi-scan' according to
/home/saulius/struct/CIF-dictionaries/cif_core.dic dictionary named
'cif_core.dic' version 2.4.1 from 2010-06-29.

Automatic conversion script
Id: cif_fix_values 1891 2012-01-12 08:04:46Z andrius 
;
_cod_original_cell_volume 5040.7(5)
_cod_original_sg_symbol_H-M 'I 21 21 21 '
_cod_database_code 7019292

loop_
_symmetry_equiv_pos_as_xyz
x,y,z
x+1/2,y+1/2,z+1/2
x+1/2,-y+1/2,-z
x+1,-y+1,-z+1/2
-x,y+1/2,-z+1/2
-x+1/2,y+1,-z+1
-x+1/2,-y,z+1/2
-x+1,-y+1/2,z+1

loop_
_atom_site_label
_atom_site_type_symbol
_atom_site_fract_x
_atom_site_fract_y
_atom_site_fract_z
_atom_site_U_iso_or_equiv
_atom_site_occupancy
_atom_site_adp_type
_atom_site_refinement_flags_posn
_atom_site_refinement_flags_adp
Au1 Au -0.42096(2) -0.5000 -0.2500 0.0587 1.0000 Uani S T
Tb1 Tb -0.5000 -0.2500 -0.381170(8) 0.0452 1.0000 Uani S T
O1 O -0.4126(3) -0.0614(2) -0.38824(12) 0.0794 1.0000 Uani . .
O2 O -0.3144(3) -0.1815(3) -0.35967(11) 0.0755 1.0000 Uani . .
O3 O -0.2462(3) -0.0194(4) -0.36907(16) 0.1131 1.0000 Uani . .
O4 O -0.3829(4) -0.2477(5) -0.43929(10) 0.1022 1.0000 Uani . .
O5 O -0.3704(3) -0.3902(3) -0.40541(11) 0.0825 1.0000 Uani . .
O6 O -0.2783(4) -0.3826(5) -0.45759(14) 0.1235 1.0000 Uani . .
N1 N -0.4455(4) -0.3629(3) -0.32444(10) 0.0688 1.0000 Uani . .
N2 N -0.5000 -0.2500 -0.58817(14) 0.0717 1.0000 Uani S T
N3 N -0.5000 -0.7500 -0.35243(13) 0.0637 1.0000 Uani S T
N4 N -0.3225(4) -0.0853(3) -0.37240(12) 0.0683 1.0000 Uani . .
N5 N -0.3413(4) -0.3425(5) -0.43454(13) 0.0800 1.0000 Uani . .
C1 C -0.5715(5) -0.3242(4) -0.56395(14) 0.0760 1.0000 Uani . .
C2 C -0.5131(6) -0.3984(5) -0.53620(16) 0.0875 1.0000 Uani . .
C3 C -0.5956(7) -0.4679(7) -0.5141(2) 0.1234 1.0000 Uani . .
C4 C -0.5476(9) -0.5465(7) -0.4866(2) 0.1447 1.0000 Uani . .
C5 C -0.5782(5) -0.1828(5) -0.61307(17) 0.0860 1.0000 Uani . .
C6 C -0.5275(6) -0.1039(7) -0.6413(2) 0.1172 1.0000 Uani . .
C7 C -0.6137(8) -0.0488(8) -0.6656(2) 0.1388 1.0000 Uani . .
C8 C -0.5703(12) 0.0284(14) -0.6927(3) 0.2435 1.0000 Uani . .
C9 C -0.5697(5) -0.6727(3) -0.32806(14) 0.0691 1.0000 Uani . .
C10 C -0.6500(6) -0.7248(4) -0.30079(16) 0.0893 1.0000 Uani . .
C11 C -0.7111(6) -0.6413(6) -0.2779(2) 0.1012 1.0000 Uani . .
C12 C -0.7901(7) -0.6871(7) -0.2497(3) 0.1405 1.0000 Uani . .
C13 C -0.4247(5) -0.6774(3) -0.37754(15) 0.0699 1.0000 Uani . .
C14 C -0.3489(7) -0.7388(6) -0.4047(2) 0.1122 1.0000 Uani . .
C15 C -0.2604(12) -0.6691(7) -0.4212(4) 0.2026 1.0000 Uani . .
C16 C -0.1786(13) -0.7180(14) -0.4416(5) 0.2801 1.0000 Uani . .
C17 C -0.4299(5) -0.4115(3) -0.29755(11) 0.0610 1.0000 Uani . .
H11 H -0.6120 -0.3729 -0.5811 0.106(9) 1.0000 Uiso R .
H12 H -0.6231 -0.2774 -0.5503 0.106(9) 1.0000 Uiso R .
H21 H -0.4719 -0.3528 -0.5185 0.118(9) 1.0000 Uiso R .
H22 H -0.4622 -0.4461 -0.5501 0.117(9) 1.0000 Uiso R .
H31 H -0.6374 -0.5104 -0.5335 0.163(9) 1.0000 Uiso R .
H32 H -0.6461 -0.4193 -0.5003 0.162(9) 1.0000 Uiso R .
H41 H -0.6067 -0.5719 -0.4696 0.200(9) 1.0000 Uiso R .
H42 H -0.5166 -0.6085 -0.5007 0.200(9) 1.0000 Uiso R .
H43 H -0.4911 -0.5084 -0.4719 0.200(9) 1.0000 Uiso R .
H51 H -0.6251 -0.1391 -0.5961 0.109(11) 1.0000 Uiso R .
H52 H -0.6253 -0.2349 -0.6274 0.108(11) 1.0000 Uiso R .
H61 H -0.4752 -0.1445 -0.6573 0.135(11) 1.0000 Uiso R .
H62 H -0.4886 -0.0460 -0.6265 0.135(11) 1.0000 Uiso R .
H71 H -0.6538 -0.1053 -0.6798 0.172(11) 1.0000 Uiso R .
H72 H -0.6660 -0.0090 -0.6490 0.172(11) 1.0000 Uiso R .
H81 H -0.6201 0.0266 -0.7148 0.328(11) 1.0000 Uiso R .
H82 H -0.4963 0.0061 -0.7006 0.328(11) 1.0000 Uiso R .
H83 H -0.5701 0.1010 -0.6812 0.328(11) 1.0000 Uiso R .
H91 H -0.6123 -0.6253 -0.3459 0.079(7) 1.0000 Uiso R .
H92 H -0.5190 -0.6282 -0.3128 0.080(7) 1.0000 Uiso R .
H101 H -0.6128 -0.7767 -0.2840 0.103(7) 1.0000 Uiso R .
H102 H -0.7057 -0.7652 -0.3161 0.103(7) 1.0000 Uiso R .
H111 H -0.7539 -0.5964 -0.2961 0.112(7) 1.0000 Uiso R .
H112 H -0.6574 -0.5942 -0.2650 0.112(7) 1.0000 Uiso R .
H121 H -0.8657 -0.6844 -0.2599 0.196(7) 1.0000 Uiso R .
H122 H -0.7868 -0.6445 -0.2261 0.196(7) 1.0000 Uiso R .
H123 H -0.7703 -0.7635 -0.2442 0.196(7) 1.0000 Uiso R .
H131 H -0.3777 -0.6319 -0.3614 0.085(10) 1.0000 Uiso R .
H132 H -0.4719 -0.6298 -0.3931 0.085(10) 1.0000 Uiso R .
H141 H -0.3907 -0.7696 -0.4259 0.133(10) 1.0000 Uiso R .
H142 H -0.3140 -0.7976 -0.3904 0.133(10) 1.0000 Uiso R .
H151 H -0.2944 -0.6113 -0.4357 0.285(10) 1.0000 Uiso R .
H152 H -0.2222 -0.6379 -0.4000 0.285(10) 1.0000 Uiso R .
H161 H -0.1255 -0.6642 -0.4496 0.305(10) 1.0000 Uiso R .
H162 H -0.2143 -0.7489 -0.4635 0.305(10) 1.0000 Uiso R .
H163 H -0.1421 -0.7755 -0.4278 0.305(10) 1.0000 Uiso R .

loop_
_atom_site_aniso_label
_atom_site_aniso_U_11
_atom_site_aniso_U_22
_atom_site_aniso_U_33
_atom_site_aniso_U_23
_atom_site_aniso_U_13
_atom_site_aniso_U_12
Au1 0.0855(2) 0.04956(12) 0.04097(10) 0.00799(12) 0.0000 0.0000
Tb1 0.05733(17) 0.04164(13) 0.03650(11) 0.0000 0.0000 0.00648(14)
O1 0.073(2) 0.0528(15) 0.112(3) 0.0081(17) -0.002(2) 0.0034(17)
O2 0.068(2) 0.067(2) 0.091(2) -0.0124(18) -0.0124(17) 0.0073(17)
O3 0.075(2) 0.069(3) 0.195(5) -0.036(3) 0.010(3) -0.0176(19)
O4 0.114(3) 0.129(3) 0.0636(19) 0.013(2) 0.0229(18) 0.010(3)
O5 0.089(3) 0.071(2) 0.087(2) -0.0088(18) 0.027(2) 0.0168(18)
O6 0.099(3) 0.173(4) 0.099(3) -0.064(3) 0.048(3) -0.013(3)
N1 0.095(3) 0.063(2) 0.0480(19) 0.0105(16) -0.007(2) 0.004(2)
N2 0.042(3) 0.091(4) 0.083(3) 0.0000 0.0000 -0.009(4)
N3 0.086(4) 0.036(2) 0.069(3) 0.0000 0.0000 -0.001(3)
N4 0.068(3) 0.046(2) 0.090(3) -0.0133(18) 0.009(2) 0.0065(17)
N5 0.066(3) 0.107(3) 0.067(3) -0.029(3) 0.011(2) -0.009(3)
C1 0.055(3) 0.085(3) 0.088(3) -0.007(3) 0.011(3) -0.017(2)
C2 0.077(4) 0.092(3) 0.093(3) 0.007(3) 0.011(3) -0.012(3)
C3 0.133(7) 0.144(7) 0.093(5) 0.000(5) 0.025(5) -0.055(5)
C4 0.201(11) 0.137(6) 0.097(5) 0.017(5) 0.014(6) -0.054(6)
C5 0.063(3) 0.102(4) 0.093(4) 0.005(3) -0.015(4) -0.006(3)
C6 0.089(5) 0.147(6) 0.116(5) 0.035(5) -0.012(4) -0.001(4)
C7 0.158(9) 0.150(7) 0.109(5) 0.028(5) -0.010(5) 0.033(5)
C8 0.252(16) 0.30(2) 0.178(9) 0.123(12) 0.047(10) 0.101(15)
C9 0.082(3) 0.046(2) 0.079(3) -0.0006(19) 0.004(3) 0.009(2)
C10 0.108(4) 0.070(3) 0.090(3) 0.001(3) 0.016(3) 0.013(3)
C11 0.095(5) 0.098(4) 0.110(5) -0.024(4) 0.023(4) 0.005(3)
C12 0.137(7) 0.165(7) 0.119(5) -0.004(7) 0.036(7) 0.022(5)
C13 0.081(3) 0.047(2) 0.081(3) 0.000(2) 0.006(3) -0.007(2)
C14 0.138(6) 0.086(4) 0.113(5) -0.006(4) 0.034(4) -0.005(5)
C15 0.240(13) 0.111(7) 0.257(14) -0.018(7) 0.174(12) -0.022(8)
C16 0.233(15) 0.233(16) 0.37(2) -0.023(16) 0.189(17) -0.038(13)
C17 0.083(3) 0.057(2) 0.0433(18) 0.0058(16) 0.000(2) 0.000(2)

loop_
_atom_type_symbol
_atom_type_scat_dispersion_real
_atom_type_scat_dispersion_imag
_atom_type_scat_Cromer_Mann_a1
_atom_type_scat_Cromer_Mann_b1
_atom_type_scat_Cromer_Mann_a2
_atom_type_scat_Cromer_Mann_b2
_atom_type_scat_Cromer_Mann_a3
_atom_type_scat_Cromer_Mann_b3
_atom_type_scat_Cromer_Mann_a4
_atom_type_scat_Cromer_Mann_b4
_atom_type_scat_Cromer_Mann_c
_atom_type_scat_source
C 0.0033 0.0016 2.3100 20.8439 1.0200 10.2075 1.5886 0.5687 0.8650 51.6512 0.2156 'International Tables Vol C 4.2.6.8 and 6.1.1.4'
H 0.0000 0.0000 0.4930 10.5109 0.3229 26.1257 0.1402 3.1424 0.0408 57.7998 0.0030 'International Tables Vol C 4.2.6.8 and 6.1.1.4'
N 0.0061 0.0033 12.2126 0.0057 3.1322 9.8933 2.0125 28.9975 1.1663 0.5826 -11.5290 'International Tables Vol C 4.2.6.8 and 6.1.1.4'
O 0.0106 0.0060 3.0485 13.2771 2.2868 5.7011 1.5463 0.3239 0.8670 32.9089 0.2508 'International Tables Vol C 4.2.6.8 and 6.1.1.4'
Tb -0.1723 4.1537 25.8976 2.2426 18.2185 0.1961 14.3167 12.6648 2.9535 115.3620 3.5822 'International Tables Vol C 4.2.6.8 and 6.1.1.4'
Au -2.0133 8.8022 16.8819 0.4611 18.5913 8.6216 25.5582 1.4826 5.8600 36.3956 12.0658 'International Tables Vol C 4.2.6.8 and 6.1.1.4'

loop_
_geom_angle_atom_site_label_1
_geom_angle_site_symmetry_1
_geom_angle_atom_site_label_2
_geom_angle_atom_site_label_3
_geom_angle_site_symmetry_3
_geom_angle
_geom_angle_publ_flag
C17 4_434 Au1 C17 . 173.8(3) yes
O1 8_344 Tb1 O2 8_344 49.99(11) yes
O1 8_344 Tb1 N1 8_344 117.40(13) yes
O2 8_344 Tb1 N1 8_344 72.83(13) yes
O1 8_344 Tb1 O4 8_344 70.77(16) yes
O2 8_344 Tb1 O4 8_344 74.62(14) yes
N1 8_344 Tb1 O4 8_344 120.73(15) yes
O1 8_344 Tb1 O5 8_344 108.75(14) yes
O2 8_344 Tb1 O5 8_344 76.26(12) yes
N1 8_344 Tb1 O5 8_344 74.52(14) yes
O4 8_344 Tb1 O5 8_344 50.24(16) yes
O1 8_344 Tb1 N5 8_344 90.44(14) yes
O2 8_344 Tb1 N5 8_344 74.43(12) yes
N1 8_344 Tb1 N5 8_344 97.52(16) yes
O4 8_344 Tb1 N5 8_344 25.58(15) yes
O5 8_344 Tb1 N5 8_344 24.66(14) yes
O1 8_344 Tb1 N4 8_344 25.10(11) yes
O2 8_344 Tb1 N4 8_344 24.90(13) yes
N1 8_344 Tb1 N4 8_344 95.37(14) yes
O4 8_344 Tb1 N4 8_344 70.33(14) yes
O5 8_344 Tb1 N4 8_344 92.19(13) yes
O1 8_344 Tb1 O1 . 168.70(19) yes
O2 8_344 Tb1 O1 . 134.61(11) yes
N1 8_344 Tb1 O1 . 72.33(13) yes
O4 8_344 Tb1 O1 . 99.64(16) yes
O5 8_344 Tb1 O1 . 67.07(14) yes
O1 8_344 Tb1 O2 . 134.61(11) yes
O2 8_344 Tb1 O2 . 144.91(18) yes
N1 8_344 Tb1 O2 . 79.35(13) yes
O4 8_344 Tb1 O2 . 139.53(14) yes
O5 8_344 Tb1 O2 . 116.51(13) yes
O1 8_344 Tb1 O4 . 99.64(16) yes
O2 8_344 Tb1 O4 . 139.53(14) yes
N1 8_344 Tb1 O4 . 142.95(16) yes
O4 8_344 Tb1 O4 . 69.4(2) yes
O5 8_344 Tb1 O4 . 94.02(16) yes
O1 8_344 Tb1 O5 . 67.07(14) yes
O2 8_344 Tb1 O5 . 116.51(13) yes
N1 8_344 Tb1 O5 . 144.94(14) yes
O4 8_344 Tb1 O5 . 94.02(16) yes
O5 8_344 Tb1 O5 . 139.46(19) yes
O1 8_344 Tb1 N1 . 72.33(13) yes
O2 8_344 Tb1 N1 . 79.35(13) yes
N1 8_344 Tb1 N1 . 74.44(18) yes
O4 8_344 Tb1 N1 . 142.95(16) yes
O5 8_344 Tb1 N1 . 144.94(14) yes
O1 8_344 Tb1 N4 . 157.85(11) yes
O2 8_344 Tb1 N4 . 147.55(12) yes
N1 8_344 Tb1 N4 . 74.91(13) yes
O4 8_344 Tb1 N4 . 120.58(15) yes
O5 8_344 Tb1 N4 . 91.97(14) yes
O1 8_344 Tb1 N5 . 82.25(14) yes
O2 8_344 Tb1 N5 . 131.12(13) yes
N1 8_344 Tb1 N5 . 153.77(14) yes
O4 8_344 Tb1 N5 . 80.84(15) yes
O5 8_344 Tb1 N5 . 117.49(16) yes
N5 8_344 Tb1 N4 8_344 81.20(12) yes
N5 8_344 Tb1 O1 . 82.25(14) yes
N4 8_344 Tb1 O1 . 157.85(11) yes
N5 8_344 Tb1 O2 . 131.12(13) yes
N4 8_344 Tb1 O2 . 147.55(12) yes
O1 . Tb1 O2 . 49.99(11) yes
N5 8_344 Tb1 O4 . 80.84(15) yes
N4 8_344 Tb1 O4 . 120.58(15) yes
O1 . Tb1 O4 . 70.77(16) yes
O2 . Tb1 O4 . 74.62(14) yes
N5 8_344 Tb1 O5 . 117.49(16) yes
N4 8_344 Tb1 O5 . 91.97(14) yes
O1 . Tb1 O5 . 108.75(14) yes
O2 . Tb1 O5 . 76.26(12) yes
O4 . Tb1 O5 . 50.24(16) yes
N5 8_344 Tb1 N1 . 153.77(14) yes
N4 8_344 Tb1 N1 . 74.91(13) yes
O1 . Tb1 N1 . 117.40(13) yes
O2 . Tb1 N1 . 72.83(13) yes
O4 . Tb1 N1 . 120.73(15) yes
N5 8_344 Tb1 N4 . 106.75(14) yes
N4 8_344 Tb1 N4 . 167.98(17) yes
O1 . Tb1 N4 . 25.10(11) yes
O2 . Tb1 N4 . 24.90(13) yes
O4 . Tb1 N4 . 70.33(14) yes
N5 8_344 Tb1 N5 . 99.6(2) yes
N4 8_344 Tb1 N5 . 106.75(14) yes
O1 . Tb1 N5 . 90.44(14) yes
O2 . Tb1 N5 . 74.43(12) yes
O4 . Tb1 N5 . 25.58(15) yes
O5 . Tb1 N1 . 74.52(14) yes
O5 . Tb1 N4 . 92.19(13) yes
N1 . Tb1 N4 . 95.37(14) yes
O5 . Tb1 N5 . 24.66(14) yes
N1 . Tb1 N5 . 97.52(16) yes
N4 . Tb1 N5 . 81.20(12) yes
Tb1 . O1 N4 . 96.4(2) yes
Tb1 . O2 N4 . 97.4(3) yes
Tb1 . O4 N5 . 96.2(3) yes
Tb1 . O5 N5 . 98.5(3) yes
Tb1 . N1 C17 . 173.9(4) yes
C5 8_344 N2 C1 8_344 106.7(3) yes
C5 8_344 N2 C1 . 111.2(3) yes
C1 8_344 N2 C1 . 111.3(5) yes
C5 8_344 N2 C5 . 109.8(6) yes
C1 8_344 N2 C5 . 111.2(3) yes
C1 . N2 C5 . 106.7(3) yes
C13 8_334 N3 C9 8_334 107.4(3) yes
C13 8_334 N3 C9 . 110.2(3) yes
C9 8_334 N3 C9 . 111.5(5) yes
C13 8_334 N3 C13 . 110.1(5) yes
C9 8_334 N3 C13 . 110.2(3) yes
C9 . N3 C13 . 107.4(3) yes
O1 . N4 O2 . 116.1(4) yes
O1 . N4 Tb1 . 58.5(2) yes
O2 . N4 Tb1 . 57.7(2) yes
O1 . N4 O3 . 123.1(5) yes
O2 . N4 O3 . 120.8(5) yes
Tb1 . N4 O3 . 177.9(4) yes
Tb1 . N5 O4 . 58.2(2) yes
Tb1 . N5 O5 . 56.8(2) yes
O4 . N5 O5 . 115.0(4) yes
Tb1 . N5 O6 . 177.6(4) yes
O4 . N5 O6 . 121.6(6) yes
O5 . N5 O6 . 123.4(6) yes
N2 . C1 C2 . 117.0(5) yes
N2 . C1 H11 . 107.3 no
C2 . C1 H11 . 106.2 no
N2 . C1 H12 . 107.5 no
C2 . C1 H12 . 109.2 no
H11 . C1 H12 . 109.6 no
C1 . C2 C3 . 110.8(6) yes
C1 . C2 H21 . 108.6 no
C3 . C2 H21 . 108.9 no
C1 . C2 H22 . 108.8 no
C3 . C2 H22 . 110.1 no
H21 . C2 H22 . 109.5 no
C2 . C3 C4 . 115.7(7) yes
C2 . C3 H31 . 105.7 no
C4 . C3 H31 . 108.4 no
C2 . C3 H32 . 109.4 no
C4 . C3 H32 . 107.9 no
H31 . C3 H32 . 109.6 no
C3 . C4 H41 . 108.4 no
C3 . C4 H42 . 108.3 no
H41 . C4 H42 . 110.5 no
C3 . C4 H43 . 108.6 no
H41 . C4 H43 . 109.6 no
H42 . C4 H43 . 111.4 no
N2 . C5 C6 . 117.6(5) yes
N2 . C5 H51 . 107.3 no
C6 . C5 H51 . 107.2 no
N2 . C5 H52 . 108.1 no
C6 . C5 H52 . 107.6 no
H51 . C5 H52 . 108.7 no
C5 . C6 C7 . 111.9(6) yes
C5 . C6 H61 . 108.9 no
C7 . C6 H61 . 110.1 no
C5 . C6 H62 . 107.2 no
C7 . C6 H62 . 108.3 no
H61 . C6 H62 . 110.4 no
C6 . C7 C8 . 114.4(9) yes
C6 . C7 H71 . 108.9 no
C8 . C7 H71 . 107.3 no
C6 . C7 H72 . 108.9 no
C8 . C7 H72 . 108.1 no
H71 . C7 H72 . 109.0 no
C7 . C8 H81 . 106.7 no
C7 . C8 H82 . 110.2 no
H81 . C8 H82 . 109.5 no
C7 . C8 H83 . 108.2 no
H81 . C8 H83 . 110.7 no
H82 . C8 H83 . 111.5 no
N3 . C9 C10 . 117.4(4) yes
N3 . C9 H91 . 106.6 no
C10 . C9 H91 . 108.0 no
N3 . C9 H92 . 107.5 no
C10 . C9 H92 . 106.6 no
H91 . C9 H92 . 110.7 no
C9 . C10 C11 . 112.5(5) yes
C9 . C10 H101 . 111.0 no
C11 . C10 H101 . 109.8 no
C9 . C10 H102 . 107.4 no
C11 . C10 H102 . 107.0 no
H101 . C10 H102 . 109.0 no
C10 . C11 C12 . 115.4(6) yes
C10 . C11 H111 . 106.3 no
C12 . C11 H111 . 107.5 no
C10 . C11 H112 . 108.5 no
C12 . C11 H112 . 109.7 no
H111 . C11 H112 . 109.2 no
C11 . C12 H121 . 110.1 no
C11 . C12 H122 . 110.2 no
H121 . C12 H122 . 109.3 no
C11 . C12 H123 . 109.2 no
H121 . C12 H123 . 109.3 no
H122 . C12 H123 . 108.7 no
N3 . C13 C14 . 116.0(4) yes
N3 . C13 H131 . 109.4 no
C14 . C13 H131 . 106.8 no
N3 . C13 H132 . 108.1 no
C14 . C13 H132 . 106.8 no
H131 . C13 H132 . 109.5 no
C13 . C14 C15 . 113.9(6) yes
C13 . C14 H141 . 110.8 no
C15 . C14 H141 . 106.9 no
C13 . C14 H142 . 107.1 no
C15 . C14 H142 . 108.0 no
H141 . C14 H142 . 110.1 no
C14 . C15 C16 . 119.1(10) yes
C14 . C15 H151 . 108.3 no
C16 . C15 H151 . 110.6 no
C14 . C15 H152 . 105.5 no
C16 . C15 H152 . 103.4 no
H151 . C15 H152 . 109.5 no
C15 . C16 H161 . 110.3 no
C15 . C16 H162 . 105.4 no
H161 . C16 H162 . 109.5 no
C15 . C16 H163 . 112.6 no
H161 . C16 H163 . 109.5 no
H162 . C16 H163 . 109.5 no
Au1 . C17 N1 . 173.4(5) yes

loop_
_geom_bond_atom_site_label_1
_geom_bond_atom_site_label_2
_geom_bond_site_symmetry_2
_geom_bond_distance
_geom_bond_publ_flag
Au1 C17 4_434 1.975(4) yes
Au1 C17 . 1.975(4) yes
Tb1 O1 8_344 2.508(3) yes
Tb1 O2 8_344 2.492(3) yes
Tb1 N1 8_344 2.489(3) yes
Tb1 O4 8_344 2.471(3) yes
Tb1 O5 8_344 2.444(3) yes
Tb1 N5 8_344 2.889(4) yes
Tb1 N4 8_344 2.925(4) yes
Tb1 O1 . 2.508(3) yes
Tb1 O2 . 2.492(3) yes
Tb1 O4 . 2.471(3) yes
Tb1 O5 . 2.444(3) yes
Tb1 N1 . 2.489(3) yes
Tb1 N4 . 2.925(4) yes
Tb1 N5 . 2.889(4) yes
O1 N4 . 1.249(6) yes
O2 N4 . 1.242(5) yes
O3 N4 . 1.217(5) yes
O4 N5 . 1.255(7) yes
O5 N5 . 1.219(6) yes
O6 N5 . 1.206(6) yes
N1 C17 . 1.122(5) yes
N2 C5 8_344 1.514(6) yes
N2 C1 8_344 1.499(6) yes
N2 C1 . 1.499(6) yes
N2 C5 . 1.514(6) yes
N3 C13 8_334 1.532(5) yes
N3 C9 8_334 1.513(5) yes
N3 C9 . 1.513(5) yes
N3 C13 . 1.532(5) yes
C1 C2 . 1.491(8) yes
C1 H11 . 0.969 no
C1 H12 . 0.964 no
C2 C3 . 1.508(9) yes
C2 H21 . 0.962 no
C2 H22 . 0.970 no
C3 C4 . 1.465(11) yes
C3 H31 . 0.985 no
C3 H32 . 0.971 no
C4 H41 . 0.975 no
C4 H42 . 0.968 no
C4 H43 . 0.966 no
C5 C6 . 1.497(9) yes
C5 H51 . 0.972 no
C5 H52 . 0.982 no
C6 C7 . 1.494(11) yes
C6 H61 . 0.972 no
C6 H62 . 0.983 no
C7 C8 . 1.425(13) yes
C7 H71 . 0.969 no
C7 H72 . 0.979 no
C8 H81 . 0.974 no
C8 H82 . 0.969 no
C8 H83 . 0.961 no
C9 C10 . 1.493(8) yes
C9 H91 . 0.987 no
C9 H92 . 0.971 no
C10 C11 . 1.478(8) yes
C10 H101 . 0.966 no
C10 H102 . 0.984 no
C11 C12 . 1.473(10) yes
C11 H111 . 0.981 no
C11 H112 . 0.968 no
C12 H121 . 0.976 no
C12 H122 . 0.972 no
C12 H123 . 0.967 no
C13 C14 . 1.508(8) yes
C13 H131 . 0.967 no
C13 H132 . 0.971 no
C14 C15 . 1.471(12) yes
C14 H141 . 0.968 no
C14 H142 . 0.962 no
C15 C16 . 1.348(15) yes
C15 H151 . 0.950 no
C15 H152 . 0.950 no
C16 H161 . 0.950 no
C16 H162 . 0.950 no
C16 H163 . 0.950 no

loop_
_oxford_twin_element_scale_factors
0.7101(4)
0.2899(4)
